data_2215254
loop_
_publ_author_name
'\'Smiszek-Lindert, Wioleta'
'Nowak, Maria'
'Kusz, Joachim'

_publ_section_title
;
 <i>N</i>-(<i>p</i>-Tolyl)thioacetamide
;
_journal_coeditor_code RK2038
_journal_issue 9
_journal_name_full 'Acta Crystallographica Section E'
_journal_page_first o3917
_journal_page_last o3917
_journal_paper_doi 10.1107/S1600536807041633
_journal_volume 63
_journal_year 2007
_chemical_formula_iupac 'C9 H11 N S'
_chemical_formula_moiety 'C9 H11 N S'
_chemical_formula_sum 'C9 H11 N S'
_chemical_formula_weight 165.25
_chemical_melting_point 407
_chemical_name_systematic
;
N-(p-Tolyl)thioacetamide
;
_space_group_IT_number 61
_symmetry_cell_setting orthorhombic
_symmetry_space_group_name_Hall '-P 2ac 2ab'
_symmetry_space_group_name_H-M 'P b c a'
_atom_sites_solution_hydrogens geom
_atom_sites_solution_primary direct
_atom_sites_solution_secondary difmap
_audit_creation_method SHELXL97
_cell_angle_alpha 90.0
_cell_angle_beta 90.0
_cell_angle_gamma 90.0
_cell_formula_units_Z 8
_cell_length_a 13.6695(9)
_cell_length_b 8.7917(5)
_cell_length_c 14.9870(8)
_cell_measurement_reflns_used 1536
_cell_measurement_temperature 298(2)
_cell_measurement_theta_max 32.85
_cell_measurement_theta_min 2.98
_cell_volume 1801.11(18)
_computing_cell_refinement '<i>CrysAlis CCD</i> (Oxford Diffraction, 2007)'
_computing_data_collection '<i>CrysAlis CCD</i> (Oxford Diffraction, 2007)'
_computing_data_reduction '<i>CrysAlis RED</i> (Oxford Diffraction, 2007)'
_computing_molecular_graphics '<i>ORTEP-3</i>, (Farrugia, 1997)'
_computing_publication_material '<i>publCIF</i> (Westrip, 2007)'
_computing_structure_refinement '<i>SHELXL97</i> (Sheldrick, 1997)'
_computing_structure_solution '<i>SHELXS97</i> (Sheldrick, 1997)'
_diffrn_ambient_temperature 298(2)
_diffrn_measured_fraction_theta_full 0.989
_diffrn_measured_fraction_theta_max 0.907
_diffrn_measurement_device_type 'Oxford Diffraction KM-4 CCD Sapphire3'
_diffrn_measurement_method \w
_diffrn_radiation_monochromator graphite
_diffrn_radiation_source 'fine-focus sealed tube'
_diffrn_radiation_type MoK\a
_diffrn_radiation_wavelength 0.71073
_diffrn_reflns_av_R_equivalents 0.0245
_diffrn_reflns_av_sigmaI/netI 0.0305
_diffrn_reflns_limit_h_max 20
_diffrn_reflns_limit_h_min -20
_diffrn_reflns_limit_k_max 5
_diffrn_reflns_limit_k_min -13
_diffrn_reflns_limit_l_max 22
_diffrn_reflns_limit_l_min -21
_diffrn_reflns_number 16454
_diffrn_reflns_theta_full 25.00
_diffrn_reflns_theta_max 32.85
_diffrn_reflns_theta_min 2.98
_exptl_absorpt_coefficient_mu 0.294
_exptl_absorpt_correction_type none
_exptl_crystal_colour yellow
_exptl_crystal_density_diffrn 1.219
_exptl_crystal_density_method 'not measured'
_exptl_crystal_description needle
_exptl_crystal_F_000 704
_exptl_crystal_size_max 0.4
_exptl_crystal_size_mid 0.3
_exptl_crystal_size_min 0.2
_refine_diff_density_max 0.278
_refine_diff_density_min -0.367
_refine_ls_extinction_method none
_refine_ls_goodness_of_fit_ref 1.062
_refine_ls_hydrogen_treatment mixed
_refine_ls_matrix_type full
_refine_ls_number_parameters 105
_refine_ls_number_reflns 3039
_refine_ls_number_restraints 0
_refine_ls_restrained_S_all 1.062
_refine_ls_R_factor_all 0.0627
_refine_ls_R_factor_gt 0.0359
_refine_ls_shift/su_max 0.001
_refine_ls_shift/su_mean 0.000
_refine_ls_structure_factor_coef Fsqd
_refine_ls_weighting_details 'calc w=1/[\s^2^(Fo^2^)+(0.0642P)^2^] where P=(Fo^2^+2Fc^2^)/3'
_refine_ls_weighting_scheme calc
_refine_ls_wR_factor_gt 0.1071
_refine_ls_wR_factor_ref 0.1134
_reflns_number_gt 1913
_reflns_number_total 3039
_reflns_threshold_expression >2\s(I)
_cod_data_source_file rk2038.cif
_cod_data_source_block I
_cod_database_code 2215254
_cod_database_fobs_code 2215254

loop_
_symmetry_equiv_pos_as_xyz
'x, y, z'
'-x+1/2, -y, z+1/2'
'-x, y+1/2, -z+1/2'
'x+1/2, -y+1/2, -z'
'-x, -y, -z'
'x-1/2, y, -z-1/2'
'x, -y-1/2, z-1/2'
'-x-1/2, y-1/2, z'

loop_
_atom_site_type_symbol
_atom_site_label
_atom_site_fract_x
_atom_site_fract_y
_atom_site_fract_z
_atom_site_U_iso_or_equiv
_atom_site_adp_type
_atom_site_calc_flag
_atom_site_refinement_flags
_atom_site_occupancy
S S1 0.11536(2) 0.75352(3) 0.49664(2) 0.02683(11) Uani d . 1
N N1 0.23686(7) 0.54385(11) 0.56042(7) 0.0241(2) Uani d . 1
H H1 0.2650(10) 0.4555(16) 0.5524(9) 0.029 Uiso d . 1
C C1 0.27830(8) 0.64005(12) 0.62737(7) 0.0216(2) Uani d . 1
C C2 0.22042(9) 0.69940(13) 0.69516(8) 0.0270(3) Uani d . 1
H H2 0.1536 0.6797 0.6961 0.032 Uiso calc R 1
C C3 0.26225(11) 0.78768(14) 0.76113(9) 0.0312(3) Uani d . 1
H H3 0.2230 0.8271 0.8062 0.037 Uiso calc R 1
C C4 0.36230(10) 0.81878(15) 0.76139(8) 0.0295(3) Uani d . 1
C C5 0.41883(10) 0.75891(14) 0.69322(9) 0.0314(3) Uani d . 1
H H5 0.4856 0.7789 0.6921 0.038 Uiso calc R 1
C C6 0.37780(9) 0.66954(14) 0.62649(9) 0.0276(3) Uani d . 1
H H6 0.4170 0.6297 0.5815 0.033 Uiso calc R 1
C C7 0.40770(13) 0.91366(16) 0.83449(10) 0.0434(4) Uani d . 1
H H7A 0.4252 0.8492 0.8837 0.065 Uiso calc R 1
H H7B 0.3616 0.9888 0.8542 0.065 Uiso calc R 1
H H7C 0.4652 0.9632 0.8121 0.065 Uiso calc R 1
C C8 0.16556(9) 0.58052(13) 0.50401(7) 0.0220(2) Uani d . 1
C C9 0.13179(9) 0.45255(14) 0.44517(9) 0.0303(3) Uani d . 1
H H9A 0.1837 0.3799 0.4384 0.045 Uiso calc R 1
H H9B 0.1139 0.4921 0.3877 0.045 Uiso calc R 1
H H9C 0.0761 0.4038 0.4718 0.045 Uiso calc R 1

loop_
_atom_site_aniso_label
_atom_site_aniso_U_11
_atom_site_aniso_U_22
_atom_site_aniso_U_33
_atom_site_aniso_U_12
_atom_site_aniso_U_13
_atom_site_aniso_U_23
S1 0.02523(17) 0.02055(16) 0.03471(19) 0.00065(11) -0.00623(12) 0.00032(11)
N1 0.0275(5) 0.0173(4) 0.0274(5) 0.0023(4) -0.0020(4) -0.0026(4)
C1 0.0255(6) 0.0175(5) 0.0219(5) 0.0004(4) -0.0016(4) 0.0012(4)
C2 0.0268(6) 0.0276(6) 0.0267(6) -0.0010(5) 0.0030(5) 0.0010(5)
C3 0.0399(8) 0.0299(6) 0.0237(6) 0.0022(6) 0.0030(5) -0.0025(5)
C4 0.0414(8) 0.0202(6) 0.0269(6) -0.0015(5) -0.0087(5) 0.0018(5)
C5 0.0268(6) 0.0315(6) 0.0360(7) -0.0032(5) -0.0064(6) 0.0016(5)
C6 0.0246(6) 0.0288(6) 0.0294(6) 0.0018(5) -0.0007(5) -0.0019(5)
C7 0.0605(10) 0.0322(7) 0.0375(8) -0.0049(7) -0.0179(7) -0.0031(6)
C8 0.0218(5) 0.0202(5) 0.0240(6) -0.0035(4) 0.0028(4) 0.0010(4)
C9 0.0332(7) 0.0259(6) 0.0318(7) -0.0058(5) -0.0039(5) -0.0046(5)

loop_
_atom_type_symbol
_atom_type_description
_atom_type_scat_dispersion_real
_atom_type_scat_dispersion_imag
_atom_type_scat_source
C C 0.0033 0.0016 'International Tables Vol C Tables 4.2.6.8 and 6.1.1.4'
H H 0.0000 0.0000 'International Tables Vol C Tables 4.2.6.8 and 6.1.1.4'
N N 0.0061 0.0033 'International Tables Vol C Tables 4.2.6.8 and 6.1.1.4'
S S 0.1246 0.1234 'International Tables Vol C Tables 4.2.6.8 and 6.1.1.4'

loop_
_geom_angle_atom_site_label_1
_geom_angle_atom_site_label_2
_geom_angle_atom_site_label_3
_geom_angle
C8 N1 C1 126.39(9)
C8 N1 H1 116.7(9)
C1 N1 H1 116.6(9)
C6 C1 C2 119.74(11)
C6 C1 N1 119.56(10)
C2 C1 N1 120.66(11)
C3 C2 C1 119.92(12)
C3 C2 H2 120.0
C1 C2 H2 120.0
C2 C3 C4 121.21(13)
C2 C3 H3 119.4
C4 C3 H3 119.4
C5 C4 C3 118.07(12)
C5 C4 C7 121.05(13)
C3 C4 C7 120.88(13)
C4 C5 C6 121.36(12)
C4 C5 H5 119.3
C6 C5 H5 119.3
C1 C6 C5 119.69(12)
C1 C6 H6 120.2
C5 C6 H6 120.2
C4 C7 H7A 109.5
C4 C7 H7B 109.5
H7A C7 H7B 109.5
C4 C7 H7C 109.5
H7A C7 H7C 109.5
H7B C7 H7C 109.5
N1 C8 C9 114.64(10)
N1 C8 S1 124.28(9)
C9 C8 S1 121.08(9)
C8 C9 H9A 109.5
C8 C9 H9B 109.5
H9A C9 H9B 109.5
C8 C9 H9C 109.5
H9A C9 H9C 109.5
H9B C9 H9C 109.5

loop_
_geom_bond_atom_site_label_1
_geom_bond_atom_site_label_2
_geom_bond_distance
S1 C8 1.6723(12)
N1 C8 1.3299(15)
N1 C1 1.4293(14)
N1 H1 0.875(14)
C1 C6 1.3847(16)
C1 C2 1.3893(17)
C2 C3 1.3809(18)
C2 H2 0.9300
C3 C4 1.3947(19)
C3 H3 0.9300
C4 C5 1.385(2)
C4 C7 1.5104(18)
C5 C6 1.3900(18)
C5 H5 0.9300
C6 H6 0.9300
C7 H7A 0.9600
C7 H7B 0.9600
C7 H7C 0.9600
C8 C9 1.5021(17)
C9 H9A 0.9600
C9 H9B 0.9600
C9 H9C 0.9600

loop_
_geom_hbond_atom_site_label_D
_geom_hbond_atom_site_label_H
_geom_hbond_atom_site_label_A
_geom_hbond_site_symmetry_A
_geom_hbond_distance_DH
_geom_hbond_distance_HA
_geom_hbond_distance_DA
_geom_hbond_angle_DHA
N1 H1 S1 8_655 0.875(14) 2.555(15) 3.3926(10) 160.6(12)

loop_
_cod_related_entry_id
_cod_related_entry_database
_cod_related_entry_code
1 ChemSpider 626852
